data_4316811
loop_
_publ_author_name
'Eva G\'omez'
'Miguel \'Angel Huertos'
'Julio P\'erez'
'Luc\'ia Riera'
'Amador Men\'endez-Vel\'azquez'

_publ_contact_author
;    LUCIA RIERA
     Instituto de Ciencia de Materiales de Aragon (ICMA) 
     Universidad de Zaragoza-CSIC
     C/ Pedro Cerbuva, 12
     50009 Zaragoza  
     SPAIN
;
_publ_contact_author_email riera@unizar.es
_publ_contact_author_fax +34-85-103446
_publ_contact_author_phone +34-85-102985
_publ_section_title
;
 Organometallic Complexes with Terminal Imidazolato Ligands and Their Use
 as Metalloligands
;
_journal_name_full 'Inorganic Chemistry'
_journal_page_first 9527
_journal_page_last 9534
_journal_paper_doi 10.1021/ic1012395
_journal_volume 49
_journal_year 2010
_chemical_formula_sum 'C30 H19 F3 N6 O9 Re2 S'
_chemical_formula_weight 1068.97
_chemical_name_systematic
;
 ?
;
_space_group_IT_number 33
_symmetry_cell_setting orthorhombic
_symmetry_space_group_name_Hall 'P -2n -2ac'
_symmetry_space_group_name_H-M 'P c 21 n'
_atom_sites_solution_hydrogens geom
_atom_sites_solution_primary direct
_atom_sites_solution_secondary difmap
_audit_creation_method SHELXL-97
_cell_angle_alpha 90.00
_cell_angle_beta 90.00
_cell_angle_gamma 90.00
_cell_formula_units_Z 4
_cell_length_a 18.978
_cell_length_b 10.373
_cell_length_c 16.684
_cell_measurement_reflns_used 10555
_cell_measurement_temperature 293(2)
_cell_measurement_theta_max 32.0981
_cell_measurement_theta_min 2.2304
_cell_volume 3284.392
_computing_structure_refinement 'SHELXL-97 (Sheldrick, 1997)'
_diffrn_ambient_temperature 293(2)
_diffrn_measured_fraction_theta_full 1.018
_diffrn_measured_fraction_theta_max 0.918
_diffrn_radiation_monochromator graphite
_diffrn_radiation_source 'fine-focus sealed tube'
_diffrn_radiation_type MoK\a
_diffrn_radiation_wavelength 0.71073
_diffrn_reflns_av_R_equivalents 0.0396
_diffrn_reflns_av_sigmaI/netI 0.0640
_diffrn_reflns_limit_h_max 28
_diffrn_reflns_limit_h_min -27
_diffrn_reflns_limit_k_max 15
_diffrn_reflns_limit_k_min -14
_diffrn_reflns_limit_l_max 23
_diffrn_reflns_limit_l_min -23
_diffrn_reflns_number 23194
_diffrn_reflns_theta_full 32.16
_diffrn_reflns_theta_max 32.16
_diffrn_reflns_theta_min 2.24
_exptl_absorpt_coefficient_mu 7.509
_exptl_absorpt_correction_T_max 1.00000
_exptl_absorpt_correction_T_min 0.62948
_exptl_absorpt_correction_type multi-scan
_exptl_absorpt_process_details
;
CrysAlis RED, Oxford Diffraction Ltd.,
Version 1.171.31.5 (release 28-08-2006 CrysAlis171 .NET)
(compiled Aug 28 2006,13:05:05)
Empirical absorption correction using spherical harmonics,
 implemented in SCALE3 ABSPACK scaling algorithm.
;
_exptl_crystal_density_diffrn 2.162
_exptl_crystal_density_method 'not measured'
_exptl_crystal_F_000 2024
_exptl_crystal_size_max 0.118
_exptl_crystal_size_mid 0.113
_exptl_crystal_size_min 0.098
_refine_diff_density_max 1.043
_refine_diff_density_min -0.870
_refine_diff_density_rms 0.146
_refine_ls_abs_structure_details 'Flack H D (1983), Acta Cryst. A39, 876-881'
_refine_ls_abs_structure_Flack -0.015(8)
_refine_ls_extinction_method none
_refine_ls_goodness_of_fit_ref 0.944
_refine_ls_hydrogen_treatment none
_refine_ls_matrix_type full
_refine_ls_number_parameters 388
_refine_ls_number_reflns 9828
_refine_ls_number_restraints 0
_refine_ls_restrained_S_all 0.944
_refine_ls_R_factor_all 0.0534
_refine_ls_R_factor_gt 0.0360
_refine_ls_shift/su_max 0.081
_refine_ls_shift/su_mean 0.006
_refine_ls_structure_factor_coef Fsqd
_refine_ls_weighting_details 'calc w=1/[\s^2^(Fo^2^)+(0.0305P)^2^+0.0000P] where P=(Fo^2^+2Fc^2^)/3'
_refine_ls_weighting_scheme calc
_refine_ls_wR_factor_gt 0.0621
_refine_ls_wR_factor_ref 0.0660
_reflns_number_gt 7822
_reflns_number_total 9828
_reflns_threshold_expression >2sigma(I)
_cod_data_source_file ic1012395_si_004_3.cif
_cod_data_source_block Compound_5_(EV0601)
_cod_original_cell_volume 3284.4
_cod_database_code 4316811

loop_
_symmetry_equiv_pos_as_xyz
'x, y, z'
'-x, y+1/2, -z'
'-x+1/2, y, z+1/2'
'x+1/2, y+1/2, -z+1/2'

loop_
_atom_site_label
_atom_site_type_symbol
_atom_site_fract_x
_atom_site_fract_y
_atom_site_fract_z
_atom_site_U_iso_or_equiv
_atom_site_adp_type
_atom_site_occupancy
_atom_site_symmetry_multiplicity
_atom_site_calc_flag
_atom_site_refinement_flags
_atom_site_disorder_assembly
_atom_site_disorder_group
Re2 Re 0.640625(10) 0.77254(17) 0.783793(13) 0.02899(6) Uani 1 1 d . . .
Re1 Re 0.962355(10) 0.82766(17) 0.890109(12) 0.02287(5) Uani 1 1 d . . .
N3 N 0.7458(2) 0.7291(5) 0.8259(3) 0.0301(12) Uani 1 1 d . . .
N25 N 0.6954(2) 0.8046(5) 0.6712(3) 0.0277(12) Uani 1 1 d . . .
C11 C 1.0143(3) 0.6770(7) 0.8627(4) 0.0298(14) Uani 1 1 d . . .
C12 C 0.9585(3) 0.7672(7) 0.9990(4) 0.0302(13) Uani 1 1 d . . .
N1 N 0.8598(2) 0.7469(5) 0.8618(3) 0.0253(11) Uani 1 1 d . . .
C22 C 0.5988(3) 0.7601(10) 0.8876(4) 0.056(2) Uani 1 1 d . . .
C42 C 0.8510(3) 1.1733(7) 0.9818(4) 0.0347(15) Uani 1 1 d . . .
H30 H 0.8355 1.2020 1.0316 0.042 Uiso 1 1 calc R . .
O12 O 0.9567(2) 0.7290(6) 1.0630(3) 0.0471(13) Uani 1 1 d . . .
N5 N 0.9537(2) 0.9076(5) 0.7703(3) 0.0255(11) Uani 1 1 d . . .
C2 C 0.8016(3) 0.8058(6) 0.8388(3) 0.0255(13) Uani 1 1 d . . .
H4 H 0.7993 0.8947 0.8320 0.031 Uiso 1 1 calc R . .
C20 C 0.5490(3) 0.8170(8) 0.7422(4) 0.0357(15) Uani 1 1 d . . .
C10 C 1.0499(3) 0.9070(6) 0.9148(4) 0.0316(15) Uani 1 1 d . . .
N24 N 0.6707(3) 0.9758(7) 0.7844(4) 0.0455(17) Uani 1 1 d . . .
C4 C 0.7709(4) 0.6102(8) 0.8484(6) 0.063(3) Uani 1 1 d . . .
H5 H 0.7449 0.5342 0.8499 0.076 Uiso 1 1 calc R . .
C21 C 0.6196(3) 0.5962(8) 0.7687(4) 0.0354(16) Uani 1 1 d . . .
N4 N 0.9075(2) 1.0103(5) 0.9047(3) 0.0279(11) Uani 1 1 d . . .
C50 C 0.9760(3) 0.8482(7) 0.7039(4) 0.0355(16) Uani 1 1 d . . .
H027 H 0.9955 0.7664 0.7091 0.043 Uiso 1 1 calc R . .
C47 C 0.9198(3) 1.0878(8) 0.6875(4) 0.0384(16) Uani 1 1 d . . .
H028 H 0.9007 1.1701 0.6836 0.046 Uiso 1 1 calc R . .
C45 C 0.8985(3) 1.0842(6) 0.8380(3) 0.0243(12) Uani 1 1 d . . .
O11 O 1.0482(2) 0.5867(6) 0.8465(3) 0.0469(13) Uani 1 1 d . . .
C43 C 0.8421(3) 1.2466(7) 0.9159(4) 0.0353(16) Uani 1 1 d . . .
H031 H 0.8196 1.3260 0.9197 0.042 Uiso 1 1 calc R . .
C44 C 0.8662(3) 1.2036(7) 0.8433(4) 0.0329(14) Uani 1 1 d . . .
H033 H 0.8608 1.2544 0.7978 0.039 Uiso 1 1 calc R . .
C249 C 0.7465(4) 0.7375(11) 0.5491(5) 0.059(3) Uani 1 1 d . . .
H035 H 0.7541 0.6705 0.5131 0.071 Uiso 1 1 calc R . .
C46 C 0.9256(3) 1.0246(7) 0.7623(4) 0.0305(14) Uani 1 1 d . . .
C246 C 0.7212(3) 0.9258(7) 0.6590(4) 0.0352(16) Uani 1 1 d . . .
C247 C 0.7616(4) 0.9502(9) 0.5866(5) 0.055(3) Uani 1 1 d . . .
H041 H 0.7802 1.0315 0.5762 0.066 Uiso 1 1 calc R . .
C49 C 0.9718(4) 0.9008(8) 0.6278(4) 0.0426(18) Uani 1 1 d . . .
H044 H 0.9874 0.8553 0.5831 0.051 Uiso 1 1 calc R . .
C41 C 0.8838(3) 1.0547(6) 0.9742(4) 0.0279(13) Uani 1 1 d . . .
H31 H 0.8894 1.0040 1.0197 0.033 Uiso 1 1 calc R . .
C48 C 0.9439(4) 1.0225(8) 0.6203(4) 0.0434(18) Uani 1 1 d . . .
H048 H 0.9411 1.0611 0.5701 0.052 Uiso 1 1 calc R . .
C248 C 0.7717(4) 0.8495(10) 0.5335(5) 0.058(2) Uani 1 1 d . . .
H051 H 0.7969 0.8629 0.4864 0.069 Uiso 1 1 calc R . .
O20 O 0.4939(2) 0.8414(6) 0.7193(3) 0.0460(12) Uani 1 1 d . . .
O10 O 1.1030(2) 0.9543(5) 0.9338(4) 0.0515(14) Uani 1 1 d . . .
O21 O 0.6088(3) 0.4894(6) 0.7565(4) 0.0535(14) Uani 1 1 d . . .
O22 O 0.5721(3) 0.7515(9) 0.9504(3) 0.085(2) Uani 1 1 d . . .
C245 C 0.7057(4) 1.0202(7) 0.7175(5) 0.0451(19) Uani 1 1 d . . .
C250 C 0.7089(3) 0.7145(8) 0.6169(4) 0.0417(17) Uani 1 1 d . . .
H100 H 0.6918 0.6317 0.6256 0.050 Uiso 1 1 calc R . .
C3 C 0.8399(4) 0.6227(8) 0.8681(6) 0.062(3) Uani 1 1 d . . .
H20 H 0.8692 0.5553 0.8837 0.075 Uiso 1 1 calc R . .
C244 C 0.7207(4) 1.1498(8) 0.7094(7) 0.065(3) Uani 1 1 d . . .
H51 H 0.7443 1.1774 0.6637 0.078 Uiso 1 1 calc R . .
C241 C 0.6503(4) 1.0618(11) 0.8425(6) 0.076(3) Uani 1 1 d . . .
H53 H 0.6265 1.0342 0.8881 0.091 Uiso 1 1 calc R . .
C242 C 0.6673(5) 1.1985(10) 0.8305(8) 0.091(4) Uani 1 1 d . . .
H52 H 0.6540 1.2603 0.8680 0.109 Uiso 1 1 calc R . .
C243 C 0.7037(5) 1.2328(11) 0.7617(8) 0.082(3) Uani 1 1 d . . .
H58 H 0.7159 1.3187 0.7538 0.098 Uiso 1 1 calc R . .
S1 S 0.8263 0.3692 0.5459 0.067 Uani 1 1 d . . .
C1 C 0.8932 0.4666 0.5845 0.132 Uani 1 1 d . . .
F1 F 0.8788 0.5824 0.6021 0.078 Uani 1 1 d . . .
O3 O 0.8468 0.2454 0.5436 0.103 Uani 1 1 d . . .
F2 F 0.9510 0.4344 0.5848 0.200 Uani 1 1 d . . .
O2 O 0.8257 0.4289 0.4687 0.183 Uani 1 1 d . . .
F3 F 0.8830 0.4249 0.6783 0.283 Uani 1 1 d . . .
O1 O 0.7652 0.4086 0.5812 0.259 Uani 1 1 d . . .

loop_
_atom_site_aniso_label
_atom_site_aniso_U_11
_atom_site_aniso_U_22
_atom_site_aniso_U_33
_atom_site_aniso_U_23
_atom_site_aniso_U_13
_atom_site_aniso_U_12
Re2 0.01823(9) 0.03932(13) 0.02942(11) -0.00148(13) -0.00339(9) -0.00155(11)
Re1 0.01756(8) 0.02505(10) 0.02601(9) 0.00099(12) -0.00299(9) -0.00197(11)
N3 0.027(2) 0.023(3) 0.040(3) 0.006(2) -0.009(2) -0.006(2)
N25 0.0182(19) 0.028(4) 0.037(3) 0.006(2) -0.0053(18) -0.0006(17)
C11 0.023(3) 0.039(4) 0.027(3) -0.001(3) -0.004(3) -0.002(3)
C12 0.021(2) 0.043(4) 0.027(3) -0.007(3) -0.002(2) -0.008(3)
N1 0.021(2) 0.023(3) 0.032(2) 0.000(2) -0.010(2) -0.0030(19)
C22 0.031(3) 0.096(7) 0.041(4) -0.012(5) -0.005(3) 0.007(4)
C42 0.027(3) 0.042(4) 0.035(3) -0.009(3) 0.004(3) -0.001(3)
O12 0.044(3) 0.064(4) 0.034(3) 0.013(3) 0.001(2) 0.003(2)
N5 0.016(2) 0.032(3) 0.029(3) 0.008(2) -0.0031(19) -0.002(2)
C2 0.026(2) 0.017(4) 0.033(3) -0.001(2) -0.005(2) -0.0012(19)
C20 0.028(3) 0.045(4) 0.034(3) 0.006(4) 0.001(2) -0.006(3)
C10 0.031(3) 0.028(4) 0.036(3) 0.002(3) -0.008(3) 0.005(3)
N24 0.029(3) 0.050(4) 0.058(4) -0.021(4) -0.025(3) 0.019(3)
C4 0.044(4) 0.027(4) 0.119(8) 0.012(5) -0.036(5) -0.007(3)
C21 0.021(3) 0.049(5) 0.035(4) 0.005(3) -0.005(3) -0.016(3)
N4 0.026(2) 0.027(3) 0.030(3) -0.005(2) -0.002(2) -0.009(2)
C50 0.038(3) 0.032(4) 0.037(3) -0.013(3) -0.007(3) -0.005(3)
C47 0.034(3) 0.039(4) 0.042(4) 0.015(4) -0.006(3) -0.005(3)
C45 0.022(3) 0.025(3) 0.026(3) 0.000(3) -0.001(2) -0.006(2)
O11 0.036(3) 0.050(3) 0.055(3) -0.011(3) -0.003(2) 0.011(2)
C43 0.023(3) 0.029(4) 0.054(4) -0.002(3) 0.005(3) 0.000(2)
C44 0.027(3) 0.032(4) 0.039(4) 0.005(3) -0.001(3) 0.003(3)
C249 0.034(4) 0.098(9) 0.046(5) 0.007(5) 0.006(4) 0.003(4)
C46 0.025(3) 0.036(4) 0.031(3) 0.002(3) -0.008(3) -0.007(3)
C246 0.024(3) 0.031(4) 0.051(4) 0.016(4) -0.010(3) -0.005(3)
C247 0.033(4) 0.056(5) 0.076(6) 0.047(5) -0.017(4) -0.011(4)
C49 0.047(4) 0.054(5) 0.027(3) 0.008(3) -0.009(3) -0.006(4)
C41 0.022(3) 0.028(3) 0.033(3) -0.005(3) 0.002(3) -0.009(2)
C48 0.045(4) 0.051(5) 0.034(4) 0.008(4) -0.012(3) -0.005(3)
C248 0.037(4) 0.078(8) 0.057(5) 0.007(5) 0.007(4) 0.013(4)
O20 0.0201(19) 0.062(3) 0.056(3) 0.004(3) -0.0058(19) 0.001(2)
O10 0.031(2) 0.045(3) 0.079(4) 0.007(3) -0.017(3) -0.009(2)
O21 0.038(3) 0.043(3) 0.079(4) 0.007(3) -0.010(3) -0.014(3)
O22 0.048(3) 0.169(7) 0.039(3) -0.006(4) 0.009(3) 0.007(4)
C245 0.033(3) 0.029(4) 0.074(5) 0.014(4) -0.026(4) -0.006(3)
C250 0.028(3) 0.057(5) 0.040(4) -0.005(4) -0.002(3) 0.001(3)
C3 0.034(4) 0.032(4) 0.121(8) 0.013(5) -0.033(5) -0.006(3)
C244 0.045(4) 0.038(5) 0.112(8) -0.018(5) -0.032(5) 0.007(4)
C241 0.056(5) 0.080(7) 0.092(7) -0.045(6) -0.043(5) 0.039(5)
C242 0.064(6) 0.061(7) 0.149(11) -0.072(8) -0.060(7) 0.045(5)
C243 0.053(5) 0.073(8) 0.119(9) -0.009(7) -0.022(6) 0.008(5)
S1 0.061 0.051 0.089 0.015 -0.029 -0.016
C1 0.082 0.050 0.265 -0.015 -0.107 0.014
F1 0.083 0.059 0.093 -0.010 -0.031 -0.002
O3 0.145 0.035 0.129 0.018 -0.058 -0.018
F2 0.045 0.152 0.404 -0.125 -0.039 0.013
O2 0.394 0.048 0.107 0.013 -0.142 0.001
F3 0.507 0.123 0.219 0.014 -0.208 0.030
O1 0.107 0.132 0.539 -0.104 0.095 -0.031

loop_
_atom_type_symbol
_atom_type_description
_atom_type_scat_dispersion_real
_atom_type_scat_dispersion_imag
_atom_type_scat_source
C C 0.0033 0.0016 'International Tables Vol C Tables 4.2.6.8 and 6.1.1.4'
H H 0.0000 0.0000 'International Tables Vol C Tables 4.2.6.8 and 6.1.1.4'
N N 0.0061 0.0033 'International Tables Vol C Tables 4.2.6.8 and 6.1.1.4'
O O 0.0106 0.0060 'International Tables Vol C Tables 4.2.6.8 and 6.1.1.4'
F F 0.0171 0.0103 'International Tables Vol C Tables 4.2.6.8 and 6.1.1.4'
S S 0.1246 0.1234 'International Tables Vol C Tables 4.2.6.8 and 6.1.1.4'
Re Re -1.0185 7.2310 'International Tables Vol C Tables 4.2.6.8 and 6.1.1.4'

loop_
_geom_angle_atom_site_label_1
_geom_angle_atom_site_label_2
_geom_angle_atom_site_label_3
_geom_angle
_geom_angle_site_symmetry_1
_geom_angle_site_symmetry_3
_geom_angle_publ_flag
C21 Re2 C22 88.1(4) . . ?
C21 Re2 C20 89.6(3) . . ?
C22 Re2 C20 88.2(3) . . ?
C21 Re2 N3 92.1(2) . . ?
C22 Re2 N3 94.3(2) . . ?
C20 Re2 N3 177.1(2) . . ?
C21 Re2 N25 97.7(2) . . ?
C22 Re2 N25 173.5(3) . . ?
C20 Re2 N25 94.8(2) . . ?
N3 Re2 N25 82.63(18) . . ?
C21 Re2 N24 172.1(3) . . ?
C22 Re2 N24 99.8(3) . . ?
C20 Re2 N24 90.4(3) . . ?
N3 Re2 N24 87.62(18) . . ?
N25 Re2 N24 74.4(2) . . ?
C10 Re1 C11 87.4(3) . . ?
C10 Re1 C12 88.3(3) . . ?
C11 Re1 C12 88.8(3) . . ?
C10 Re1 N1 177.0(2) . . ?
C11 Re1 N1 95.5(2) . . ?
C12 Re1 N1 92.6(2) . . ?
C10 Re1 N5 95.8(2) . . ?
C11 Re1 N5 97.6(2) . . ?
C12 Re1 N5 172.6(2) . . ?
N1 Re1 N5 83.06(17) . . ?
C10 Re1 N4 90.9(2) . . ?
C11 Re1 N4 171.8(2) . . ?
C12 Re1 N4 99.2(2) . . ?
N1 Re1 N4 86.09(18) . . ?
N5 Re1 N4 74.59(19) . . ?
C2 N3 C4 102.4(5) . . ?
C2 N3 Re2 131.0(4) . . ?
C4 N3 Re2 126.5(4) . . ?
C250 N25 C246 118.6(6) . . ?
C250 N25 Re2 125.1(4) . . ?
C246 N25 Re2 116.2(5) . . ?
O11 C11 Re1 177.7(6) . . ?
O12 C12 Re1 178.6(7) . . ?
C2 N1 C3 103.3(5) . . ?
C2 N1 Re1 129.5(4) . . ?
C3 N1 Re1 127.2(4) . . ?
O22 C22 Re2 178.7(7) . . ?
C43 C42 C41 118.9(6) . . ?
C43 C42 H30 120.6 . . ?
C41 C42 H30 120.6 . . ?
C46 N5 C50 117.6(5) . . ?
C46 N5 Re1 118.1(4) . . ?
C50 N5 Re1 124.3(4) . . ?
N1 C2 N3 115.7(5) . . ?
N1 C2 H4 122.2 . . ?
N3 C2 H4 122.2 . . ?
O20 C20 Re2 178.0(6) . . ?
O10 C10 Re1 176.7(6) . . ?
C241 N24 C245 119.3(8) . . ?
C241 N24 Re2 123.9(7) . . ?
C245 N24 Re2 116.4(5) . . ?
C3 C4 N3 108.4(7) . . ?
C3 C4 H5 125.8 . . ?
N3 C4 H5 125.8 . . ?
O21 C21 Re2 176.9(7) . . ?
C41 N4 C45 118.4(5) . . ?
C41 N4 Re1 124.3(4) . . ?
C45 N4 Re1 117.3(4) . . ?
N5 C50 C49 124.1(7) . . ?
N5 C50 H027 118.0 . . ?
C49 C50 H027 118.0 . . ?
C48 C47 C46 117.5(7) . . ?
C48 C47 H028 121.2 . . ?
C46 C47 H028 121.2 . . ?
N4 C45 C44 120.4(6) . . ?
N4 C45 C46 114.5(5) . . ?
C44 C45 C46 125.1(6) . . ?
C42 C43 C44 119.7(6) . . ?
C42 C43 H031 120.1 . . ?
C44 C43 H031 120.1 . . ?
C43 C44 C45 119.7(6) . . ?
C43 C44 H033 120.1 . . ?
C45 C44 H033 120.1 . . ?
C248 C249 C250 121.7(9) . . ?
C248 C249 H035 119.2 . . ?
C250 C249 H035 119.2 . . ?
N5 C46 C47 122.8(6) . . ?
N5 C46 C45 115.4(5) . . ?
C47 C46 C45 121.8(6) . . ?
N25 C246 C245 117.4(6) . . ?
N25 C246 C247 118.3(7) . . ?
C245 C246 C247 124.3(7) . . ?
C248 C247 C246 118.3(7) . . ?
C248 C247 H041 120.8 . . ?
C246 C247 H041 120.8 . . ?
C50 C49 C48 117.9(7) . . ?
C50 C49 H044 121.1 . . ?
C48 C49 H044 121.1 . . ?
N4 C41 C42 122.8(6) . . ?
N4 C41 H31 118.6 . . ?
C42 C41 H31 118.6 . . ?
C49 C48 C47 120.1(7) . . ?
C49 C48 H048 120.0 . . ?
C47 C48 H048 120.0 . . ?
C249 C248 C247 120.1(8) . . ?
C249 C248 H051 120.0 . . ?
C247 C248 H051 119.9 . . ?
C244 C245 N24 120.3(9) . . ?
C244 C245 C246 124.3(9) . . ?
N24 C245 C246 115.3(6) . . ?
N25 C250 C249 123.1(8) . . ?
N25 C250 H100 118.5 . . ?
C249 C250 H100 118.4 . . ?
C4 C3 N1 110.1(7) . . ?
C4 C3 H20 125.0 . . ?
N1 C3 H20 125.0 . . ?
C243 C244 C245 122.8(12) . . ?
C243 C244 H51 118.6 . . ?
C245 C244 H51 118.6 . . ?
N24 C241 C242 118.0(11) . . ?
N24 C241 H53 121.0 . . ?
C242 C241 H53 121.0 . . ?
C243 C242 C241 118.1(9) . . ?
C243 C242 H52 121.0 . . ?
C241 C242 H52 121.0 . . ?
C244 C243 C242 121.5(11) . . ?
C244 C243 H58 119.2 . . ?
C242 C243 H58 119.3 . . ?
O3 S1 O1 123.1 . . ?
O3 S1 O2 113.0 . . ?
O1 S1 O2 104.6 . . ?
O3 S1 C1 110.8 . . ?
O1 S1 C1 106.6 . . ?
O2 S1 C1 95.0 . . ?
F2 C1 F1 118.8 . . ?
F2 C1 F3 91.8 . . ?
F1 C1 F3 90.2 . . ?
F2 C1 S1 121.9 . . ?
F1 C1 S1 118.5 . . ?
F3 C1 S1 96.5 . . ?

loop_
_geom_bond_atom_site_label_1
_geom_bond_atom_site_label_2
_geom_bond_distance
_geom_bond_site_symmetry_2
_geom_bond_publ_flag
Re2 C21 1.889(8) . ?
Re2 C22 1.909(7) . ?
Re2 C20 1.929(6) . ?
Re2 N3 2.163(5) . ?
Re2 N25 2.172(5) . ?
Re2 N24 2.184(7) . ?
Re1 C10 1.899(6) . ?
Re1 C11 1.903(7) . ?
Re1 C12 1.924(6) . ?
Re1 N1 2.170(4) . ?
Re1 N5 2.170(5) . ?
Re1 N4 2.175(5) . ?
N3 C2 1.341(7) . ?
N3 C4 1.374(9) . ?
N25 C250 1.327(9) . ?
N25 C246 1.365(8) . ?
C11 O11 1.168(8) . ?
C12 O12 1.140(7) . ?
N1 C2 1.321(6) . ?
N1 C3 1.347(9) . ?
C22 O22 1.168(8) . ?
C42 C43 1.347(9) . ?
C42 C41 1.384(9) . ?
C42 H30 0.9300 . ?
N5 C46 1.333(8) . ?
N5 C50 1.336(8) . ?
C2 H4 0.9300 . ?
C20 O20 1.142(7) . ?
C10 O10 1.165(7) . ?
N24 C241 1.372(10) . ?
N24 C245 1.378(10) . ?
C4 C3 1.357(10) . ?
C4 H5 0.9300 . ?
C21 O21 1.145(8) . ?
N4 C41 1.326(8) . ?
N4 C45 1.363(8) . ?
C50 C49 1.385(9) . ?
C50 H027 0.9300 . ?
C47 C48 1.388(10) . ?
C47 C46 1.413(9) . ?
C47 H028 0.9300 . ?
C45 C44 1.386(9) . ?
C45 C46 1.497(9) . ?
C43 C44 1.369(9) . ?
C43 H031 0.9300 . ?
C44 H033 0.9300 . ?
C249 C248 1.283(13) . ?
C249 C250 1.358(10) . ?
C249 H035 0.9300 . ?
C246 C245 1.414(11) . ?
C246 C247 1.453(11) . ?
C247 C248 1.383(12) . ?
C247 H041 0.9300 . ?
C49 C48 1.374(11) . ?
C49 H044 0.9300 . ?
C41 H31 0.9300 . ?
C48 H048 0.9300 . ?
C248 H051 0.9300 . ?
C245 C244 1.381(11) . ?
C250 H100 0.9300 . ?
C3 H20 0.9300 . ?
C244 C243 1.268(13) . ?
C244 H51 0.9300 . ?
C241 C242 1.468(16) . ?
C241 H53 0.9300 . ?
C242 C243 1.385(15) . ?
C242 H52 0.9300 . ?
C243 H58 0.9300 . ?
S1 O3 1.3426 . ?
S1 O1 1.3632 . ?
S1 O2 1.4297 . ?
S1 C1 1.7455 . ?
C1 F2 1.1471 . ?
C1 F1 1.2664 . ?
C1 F3 1.6348 . ?

loop_
_geom_torsion_atom_site_label_1
_geom_torsion_atom_site_label_2
_geom_torsion_atom_site_label_3
_geom_torsion_atom_site_label_4
_geom_torsion
_geom_torsion_site_symmetry_1
_geom_torsion_site_symmetry_2
_geom_torsion_site_symmetry_3
_geom_torsion_site_symmetry_4
_geom_torsion_publ_flag
C21 Re2 N3 C2 168.4(6) . . . . ?
C22 Re2 N3 C2 -103.4(6) . . . . ?
N25 Re2 N3 C2 70.9(5) . . . . ?
N24 Re2 N3 C2 -3.7(6) . . . . ?
C21 Re2 N3 C4 -13.4(7) . . . . ?
C22 Re2 N3 C4 74.9(7) . . . . ?
N25 Re2 N3 C4 -110.9(7) . . . . ?
N24 Re2 N3 C4 174.5(7) . . . . ?
C21 Re2 N25 C250 -3.2(5) . . . . ?
C20 Re2 N25 C250 -93.4(5) . . . . ?
N3 Re2 N25 C250 88.0(5) . . . . ?
N24 Re2 N25 C250 177.5(5) . . . . ?
C21 Re2 N25 C246 -179.0(4) . . . . ?
C20 Re2 N25 C246 90.8(5) . . . . ?
N3 Re2 N25 C246 -87.8(4) . . . . ?
N24 Re2 N25 C246 1.8(4) . . . . ?
C11 Re1 N1 C2 -152.8(5) . . . . ?
C12 Re1 N1 C2 118.2(5) . . . . ?
N5 Re1 N1 C2 -55.8(5) . . . . ?
N4 Re1 N1 C2 19.2(5) . . . . ?
C11 Re1 N1 C3 31.1(7) . . . . ?
C12 Re1 N1 C3 -57.9(7) . . . . ?
N5 Re1 N1 C3 128.2(7) . . . . ?
N4 Re1 N1 C3 -156.9(7) . . . . ?
C10 Re1 N5 C46 -85.4(4) . . . . ?
C11 Re1 N5 C46 -173.6(4) . . . . ?
N1 Re1 N5 C46 91.8(4) . . . . ?
N4 Re1 N5 C46 4.0(4) . . . . ?
C10 Re1 N5 C50 93.2(5) . . . . ?
C11 Re1 N5 C50 5.0(5) . . . . ?
N1 Re1 N5 C50 -89.6(5) . . . . ?
N4 Re1 N5 C50 -177.4(5) . . . . ?
C3 N1 C2 N3 -3.0(8) . . . . ?
Re1 N1 C2 N3 -179.8(4) . . . . ?
C4 N3 C2 N1 4.2(8) . . . . ?
Re2 N3 C2 N1 -177.3(4) . . . . ?
C22 Re2 N24 C241 -9.2(6) . . . . ?
C20 Re2 N24 C241 79.0(5) . . . . ?
N3 Re2 N24 C241 -103.2(5) . . . . ?
N25 Re2 N24 C241 173.8(5) . . . . ?
C22 Re2 N24 C245 177.9(5) . . . . ?
C20 Re2 N24 C245 -93.9(5) . . . . ?
N3 Re2 N24 C245 84.0(5) . . . . ?
N25 Re2 N24 C245 1.0(4) . . . . ?
C2 N3 C4 C3 -3.6(10) . . . . ?
Re2 N3 C4 C3 177.7(6) . . . . ?
C10 Re1 N4 C41 -86.4(5) . . . . ?
C12 Re1 N4 C41 2.0(5) . . . . ?
N1 Re1 N4 C41 94.0(5) . . . . ?
N5 Re1 N4 C41 177.9(5) . . . . ?
C10 Re1 N4 C45 92.3(4) . . . . ?
C12 Re1 N4 C45 -179.3(4) . . . . ?
N1 Re1 N4 C45 -87.3(4) . . . . ?
N5 Re1 N4 C45 -3.4(4) . . . . ?
C46 N5 C50 C49 0.2(9) . . . . ?
Re1 N5 C50 C49 -178.5(5) . . . . ?
C41 N4 C45 C44 0.9(8) . . . . ?
Re1 N4 C45 C44 -177.9(4) . . . . ?
C41 N4 C45 C46 -178.6(5) . . . . ?
Re1 N4 C45 C46 2.6(6) . . . . ?
C41 C42 C43 C44 -0.9(9) . . . . ?
C42 C43 C44 C45 1.1(9) . . . . ?
N4 C45 C44 C43 -1.1(9) . . . . ?
C46 C45 C44 C43 178.4(5) . . . . ?
C50 N5 C46 C47 -1.2(9) . . . . ?
Re1 N5 C46 C47 177.5(4) . . . . ?
C50 N5 C46 C45 177.4(5) . . . . ?
Re1 N5 C46 C45 -3.9(6) . . . . ?
C48 C47 C46 N5 1.0(9) . . . . ?
C48 C47 C46 C45 -177.4(6) . . . . ?
N4 C45 C46 N5 0.8(7) . . . . ?
C44 C45 C46 N5 -178.7(5) . . . . ?
N4 C45 C46 C47 179.4(5) . . . . ?
C44 C45 C46 C47 -0.1(9) . . . . ?
C250 N25 C246 C245 179.7(5) . . . . ?
Re2 N25 C246 C245 -4.3(7) . . . . ?
C250 N25 C246 C247 0.6(8) . . . . ?
Re2 N25 C246 C247 176.6(4) . . . . ?
N25 C246 C247 C248 0.2(9) . . . . ?
C245 C246 C247 C248 -178.8(6) . . . . ?
N5 C50 C49 C48 1.0(10) . . . . ?
C45 N4 C41 C42 -0.7(8) . . . . ?
Re1 N4 C41 C42 177.9(4) . . . . ?
C43 C42 C41 N4 0.7(9) . . . . ?
C50 C49 C48 C47 -1.1(11) . . . . ?
C46 C47 C48 C49 0.2(10) . . . . ?
C250 C249 C248 C247 0.6(12) . . . . ?
C246 C247 C248 C249 -0.8(11) . . . . ?
C241 N24 C245 C244 0.6(9) . . . . ?
Re2 N24 C245 C244 173.8(5) . . . . ?
C241 N24 C245 C246 -176.7(6) . . . . ?
Re2 N24 C245 C246 -3.5(7) . . . . ?
N25 C246 C245 C244 -172.0(6) . . . . ?
C247 C246 C245 C244 7.0(11) . . . . ?
N25 C246 C245 N24 5.1(8) . . . . ?
C247 C246 C245 N24 -175.9(6) . . . . ?
C246 N25 C250 C249 -0.8(9) . . . . ?
Re2 N25 C250 C249 -176.5(5) . . . . ?
C248 C249 C250 N25 0.2(12) . . . . ?
N3 C4 C3 N1 2.2(12) . . . . ?
C2 N1 C3 C4 0.4(10) . . . . ?
Re1 N1 C3 C4 177.3(6) . . . . ?
N24 C245 C244 C243 0.1(12) . . . . ?
C246 C245 C244 C243 177.2(8) . . . . ?
C245 N24 C241 C242 -0.3(9) . . . . ?
Re2 N24 C241 C242 -172.9(5) . . . . ?
N24 C241 C242 C243 -0.8(11) . . . . ?
C245 C244 C243 C242 -1.2(14) . . . . ?
C241 C242 C243 C244 1.5(13) . . . . ?
O3 S1 C1 F2 20.7 . . . . ?
O1 S1 C1 F2 156.9 . . . . ?
O2 S1 C1 F2 -96.2 . . . . ?
O3 S1 C1 F1 -169.4 . . . . ?
O1 S1 C1 F1 -33.1 . . . . ?
O2 S1 C1 F1 73.7 . . . . ?
O3 S1 C1 F3 -75.5 . . . . ?
O1 S1 C1 F3 60.7 . . . . ?
O2 S1 C1 F3 167.5 . . . . ?
